data_2004867
loop_
_publ_author_name
'Pon, G.'
'Willett, R. D.'

_publ_section_title
;
 Redetermination of [Cu~5~Cl~10~(<i>n</i>-C~3~H~7~OH)~2~]
;
_journal_issue 5
_journal_name_full 'Acta Crystallographica Section C'
_journal_page_first 1122
_journal_page_last 1123
_journal_paper_doi 10.1107/S0108270195012418
_journal_volume 52
_journal_year 1996
_chemical_formula_iupac '[Cu5 Cl10 (C3 H8 O1)2]'
_chemical_formula_sum 'C6 H16 Cl10 Cu5 O2'
_chemical_formula_weight 792.4
_space_group_IT_number 14
_symmetry_cell_setting monoclinic
_symmetry_space_group_name_Hall '-P 2yn'
_symmetry_space_group_name_H-M 'P 1 21/n 1'
_atom_type_scat_source IntTabIV
_cell_angle_alpha 90
_cell_angle_beta 94.55(2)
_cell_angle_gamma 90
_cell_formula_units_Z 2
_cell_length_a 10.234(4)
_cell_length_b 6.023(2)
_cell_length_c 18.478(7)
_cell_measurement_reflns_used 25
_cell_measurement_temperature 295
_cell_measurement_theta_max 35
_cell_measurement_theta_min 33
_cell_volume 1135.4(7)
_diffrn_measurement_device 'Syntex P2~1~ upgraded to Nicolet P3'
_diffrn_measurement_method \w
_diffrn_radiation_type CuK\a
_diffrn_radiation_wavelength 1.54178
_diffrn_reflns_av_R_equivalents 0.063
_diffrn_reflns_limit_h_max 10
_diffrn_reflns_limit_h_min 0
_diffrn_reflns_limit_k_max 6
_diffrn_reflns_limit_k_min 0
_diffrn_reflns_limit_l_max 18
_diffrn_reflns_limit_l_min -19
_diffrn_reflns_number 1545
_diffrn_reflns_theta_max 22.5
_diffrn_standards_decay_% 'no systematic variation'
_diffrn_standards_interval_count 96
_diffrn_standards_number 2
_exptl_absorpt_coefficient_mu 16.01
_exptl_absorpt_correction_T_max 0.94
_exptl_absorpt_correction_T_min 0.57
_exptl_absorpt_correction_type 'empirical via \y scans [XABS in SHELXTL-Plus (Sheldrick, 1991)]'
_exptl_crystal_colour 'brick red'
_exptl_crystal_density_diffrn 2.318
_exptl_crystal_size_max 0.45
_exptl_crystal_size_min 0.25
_refine_diff_density_max 1.2
_refine_diff_density_min -1.7
_refine_ls_extinction_coef '\c = 0.00181(8)'
_refine_ls_extinction_method 'F^*^ = F[1 + 0.002\cF^2^/sin(2\q)]^-1/4^'
_refine_ls_goodness_of_fit_obs 1.43
_refine_ls_hydrogen_treatment noref
_refine_ls_number_parameters 107
_refine_ls_number_reflns 1091
_refine_ls_R_factor_obs 0.0682
_refine_ls_shift/esd_max 0.017
_refine_ls_structure_factor_coef F
_refine_ls_weighting_details 'w = 1/[\s^2^(F) + 0.0030F^2^]'
_refine_ls_weighting_scheme calc
_refine_ls_wR_factor_obs 0.0874
_reflns_number_observed 1091
_reflns_number_total 1291
_reflns_observed_criterion |F|>3\s(|F|)
_cod_data_source_file cr1198.cif
_cod_data_source_block cr1198a
_cod_depositor_comments
;
 Adding _atom_site_type_symbol label and values.

 Antanas Vaitkus
 2013-04-02

The following automatic conversions were performed:

'_refine_ls_weighting_scheme' value 'w = 1/[\s^2^(F) + 0.0030F^2^]'
was changed to 'calc'. New tag '_refine_ls_weighting_details' was
created. The value of the new tag was set to 'w = 1/[\s^2^(F) +
0.0030F^2^]'.

Automatic conversion script
Id: cif_fix_values 3143 2015-03-26 13:38:13Z robertas 
;
_cod_original_cell_volume 1135.4(8)
_cod_original_sg_symbol_H-M 'P 21/n'
_cod_database_code 2004867

loop_
_symmetry_equiv_pos_as_xyz
x,y,z
1/2+x,1/2-y,1/2+z
-x,-y,-z
1/2-x,1/2+y,1/2-z

loop_
_atom_site_label
_atom_site_type_symbol
_atom_site_fract_x
_atom_site_fract_y
_atom_site_fract_z
_atom_site_U_iso_or_equiv
Cu(2) Cu .94310(10) .0650(2) .39340(10) .0310(10)
Cu(3) Cu .89340(10) -0.3926(2) .29510(10) .0310(10)
Cl(3) Cl .8644(2) .2037(4) .49690(10) .0320(10)
Cl(4) Cl 1.0378(2) -0.1001(4) .29950(10) .0380(10)
Cl(1) Cl 1.0913(2) .3492(4) .40240(10) .0330(10)
Cl(2) Cl .8126(2) -0.2407(4) .39620(10) .0320(10)
Cu(1) Cu 1 .5 .5 .0320(10)
O O .9773(6) -0.5476(12) .2180(3) .047(2)
C(1) C 1.0807(18) -0.492(3) .1736(11) .155(10)
C(2) C 1.086(2) -0.602(4) .1078(10) .179(12)
C(3) C 1.0617(19) -0.824(3) .0935(11) .133(9)
Cl(5) Cl .7704(2) -0.7011(4) .30680(10) .0340(10)
H(1A) H 1.1622 -0.5498 .2018 .167
H(1B) H 1.0878 -0.3375 .1717 .167
H(2A) H 1.0036 -0.5195 .0785 .195
H(2B) H 1.1567 -0.5410 .0844 .195
H(3A) H 1.0637 -0.8526 .0452 .120
H(3B) H .9872 -0.8681 .1152 .120
H(3C) H 1.1403 -0.8896 .1211 .120
Ha H .9060 -0.5710 .1818 .080
Hb H 1.0027 -0.6870 .2401 .080

loop_
_geom_angle_atom_site_label_1
_geom_angle_atom_site_label_2
_geom_angle_atom_site_label_3
_geom_angle_site_symmetry_1
_geom_angle_site_symmetry_3
_geom_angle
_geom_angle_publ_flag
Cl(3) Cu(2) Cl(4) . . 173.00(10) yes
Cl(4) Cu(2) Cl(1) . . 93.60(10) yes
Cl(4) Cu(2) Cl(2) . . 87.20(10) yes
Cl(3) Cu(2) Cl(5) . 1_565 92.70(10) yes
Cl(1) Cu(2) Cl(5) . 1_565 93.00(10) yes
Cl(4) Cu(3) Cl(2) . . 86.40(10) yes
Cl(2) Cu(3) O . . 172.2(2) yes
Cl(2) Cu(3) Cl(5) . . 90.60(10) yes
Cl(4) Cu(3) Cl(5) . 4_655 93.40(10) yes
O Cu(3) Cl(5) . 4_655 88.9(2) yes
Cu(2) Cl(3) Cu(1) . . 93.10(10) yes
Cu(2) Cl(1) Cu(1) . . 92.60(10) yes
Cl(3) Cu(1) Cl(1) . . 87.40(10) yes
Cl(1) Cu(1) Cl(3) . 3_766 92.60(10) yes
Cl(1) Cu(1) Cl(1) . 3_766 180.00(10) yes
Cu(3) O C(1) . . 133.8(9) yes
C(1) C(2) C(3) . . 128.(2) yes
Cu(3) Cl(5) Cu(3) . 4_645 127.40(10) yes
Cl(3) Cu(2) Cl(1) . . 86.60(10) yes
Cl(3) Cu(2) Cl(2) . . 91.70(10) yes
Cl(1) Cu(2) Cl(2) . . 172.40(10) yes
Cl(4) Cu(2) Cl(5) . 1_565 94.30(10) yes
Cl(2) Cu(2) Cl(5) . 1_565 94.50(10) yes
Cl(4) Cu(3) O . . 94.2(2) yes
Cl(4) Cu(3) Cl(5) . . 170.80(10) yes
O Cu(3) Cl(5) . . 87.6(2) yes
Cl(2) Cu(3) Cl(5) . 4_655 98.90(10) yes
Cl(5) Cu(3) Cl(5) . 4_655 95.70(10) yes
Cu(2) Cl(4) Cu(3) . . 92.90(10) yes
Cu(2) Cl(2) Cu(3) . . 93.10(10) yes
Cl(3) Cu(1) Cl(3) . 3_766 180.00(10) yes
Cl(3) Cu(1) Cl(1) . 3_766 92.60(10) yes
Cl(3) Cu(1) Cl(1) 3_766 3_766 87.40(10) yes
O C(1) C(2) . . 118.2(17) yes
Cu(3) Cl(5) Cu(2) . 1_545 98.20(10) yes
Cu(2) Cl(5) Cu(3) 1_545 4_645 122.50(10) yes

loop_
_geom_bond_atom_site_label_1
_geom_bond_atom_site_label_2
_geom_bond_site_symmetry_2
_geom_bond_distance
_geom_bond_publ_flag
Cu(2) Cl(3) . 2.291(3) yes
Cu(2) Cl(1) . 2.284(3) yes
Cu(2) Cl(5) 1_565 2.687(2) yes
Cu(3) Cl(4) . 2.297(3) yes
Cu(3) O . 1.957(7) yes
Cu(3) Cl(5) 4_655 2.681(2) yes
Cu(1) Cl(3) . 2.258(2) yes
Cu(1) Cl(2) 1_565 3.036(3) yes
C(1) C(2) . 1.39(3) yes
Cu(2) Cl(4) . 2.282(3) yes
Cu(2) Cl(2) . 2.278(3) yes
Cu(2) Cl(3) 3_756 3.158(3) yes
Cu(3) Cl(2) . 2.293(3) yes
Cu(3) Cl(5) . 2.265(3) yes
Cu(3) Cl(1) 1_545 3.133(3) yes
Cu(1) Cl(1) . 2.285(2) yes
O C(1) . 1.43(2) yes
C(2) C(3) . 1.39(3) yes
